data_1513098
loop_
_publ_author_name
'Ma, Wen-Juan'
'Chen, Jia-Mei'
'Jiang, Long'
'Yao, Jia'
'Lu, Tong-Bu'

_publ_section_title
;
 The Delivery of Triamterene by Cucurbit[7]uril: Synthesis, Structures and
 Pharmacokinetics Study.
;
_journal_issue 12
_journal_name_full 'Molecular pharmaceutics'
_journal_page_first 4698
_journal_page_last 4705
_journal_paper_doi 10.1021/mp400529m
_journal_volume 10
_journal_year 2013
_chemical_formula_moiety '(C42 H42 N28 O14), (C12 H13 N7), 26(H2 O), 2Cl'
_chemical_formula_sum 'C54 H107 Cl2 N35 O40'
_chemical_formula_weight 1957.65
_chemical_name_systematic
; 
 ? 
;
_space_group_crystal_system tetragonal
_space_group_IT_number 88
_space_group_name_Hall '-I 4ad'
_space_group_name_H-M_alt 'I 41/a'
_symmetry_cell_setting tetragonal
_symmetry_space_group_name_Hall '-I 4ad'
_symmetry_space_group_name_H-M 'I 41/a :2'
_atom_sites_solution_hydrogens geom
_atom_sites_solution_primary direct
_atom_sites_solution_secondary difmap
_audit_creation_date 2013-08-22
_audit_creation_method
;
  Olex2 1.2
  (compiled Apr  9 2013 14:06:00, GUI svn.r4458)
;
_cell_angle_alpha 90.00
_cell_angle_beta 90.00
_cell_angle_gamma 90.00
_cell_formula_units_Z 16
_cell_length_a 35.5457(6)
_cell_length_b 35.5457(6)
_cell_length_c 29.5785(8)
_cell_measurement_reflns_used 10128
_cell_measurement_temperature 150(2)
_cell_measurement_theta_max 65.6604
_cell_measurement_theta_min 3.1535
_cell_volume 37372.3(13)
_computing_cell_refinement
;
CrysAlisPro, Agilent Technologies,
Version 1.171.36.20 (release 27-06-2012 CrysAlis171 .NET)
(compiled Jul 11 2012,15:38:31)
;
_computing_data_collection
;
CrysAlisPro, Agilent Technologies,
Version 1.171.36.20 (release 27-06-2012 CrysAlis171 .NET)
(compiled Jul 11 2012,15:38:31)
;
_computing_data_reduction
;
CrysAlisPro, Agilent Technologies,
Version 1.171.36.20 (release 27-06-2012 CrysAlis171 .NET)
(compiled Jul 11 2012,15:38:31)
;
_computing_molecular_graphics
;
O. V. Dolomanov, L. J. Bourhis, R. J. Gildea, J. A. K. Howard and H. Puschmann,
OLEX2: a complete structure solution, refinement and analysis program.
J. Appl. Cryst. (2009). 42, 339-341.
;
_computing_publication_material
;
O. V. Dolomanov, L. J. Bourhis, R. J. Gildea, J. A. K. Howard and H. Puschmann,
OLEX2: a complete structure solution, refinement and analysis program.
J. Appl. Cryst. (2009). 42, 339-341.
;
_computing_structure_refinement
;
XH, G.M. Sheldrick, Acta Cryst.
(2008). A64, 112-122
;
_computing_structure_solution
;
XS, G.M. Sheldrick, Acta Cryst.
(2008). A64, 112-122
;
_diffrn_ambient_temperature 150(2)
_diffrn_detector_area_resol_mean 10.5058
_diffrn_measured_fraction_theta_full 0.985
_diffrn_measured_fraction_theta_max 0.985
_diffrn_measurement_device_type 'Xcalibur, Atlas, Gemini ultra'
_diffrn_measurement_method '\w scans'
_diffrn_radiation_monochromator mirror
_diffrn_radiation_source 'Enhance Ultra (Cu) X-ray Source'
_diffrn_radiation_type 'Cu K\a'
_diffrn_radiation_wavelength 1.54184
_diffrn_reflns_av_R_equivalents 0.0451
_diffrn_reflns_av_sigmaI/netI 0.0548
_diffrn_reflns_limit_h_max 40
_diffrn_reflns_limit_h_min -31
_diffrn_reflns_limit_k_max 26
_diffrn_reflns_limit_k_min -38
_diffrn_reflns_limit_l_max 30
_diffrn_reflns_limit_l_min -33
_diffrn_reflns_number 33034
_diffrn_reflns_theta_full 61.50
_diffrn_reflns_theta_max 61.50
_diffrn_reflns_theta_min 3.16
_exptl_absorpt_coefficient_mu 1.525
_exptl_absorpt_correction_T_max 0.8624
_exptl_absorpt_correction_T_min 0.7502
_exptl_absorpt_correction_type multi-scan
_exptl_absorpt_process_details
;
CrysAlisPro, Agilent Technologies,
Version 1.171.36.20 (release 27-06-2012 CrysAlis171 .NET)
(compiled Jul 11 2012,15:38:31)
Empirical absorption correction using spherical harmonics,
 implemented in SCALE3 ABSPACK scaling algorithm.
;
_exptl_crystal_colour colorless
_exptl_crystal_density_diffrn 1.392
_exptl_crystal_density_method 'not measured'
_exptl_crystal_description block
_exptl_crystal_F_000 16480
_exptl_crystal_size_max 0.20
_exptl_crystal_size_mid 0.20
_exptl_crystal_size_min 0.10
_platon_squeeze_details
;
;
_refine_diff_density_max 0.874
_refine_diff_density_min -0.669
_refine_diff_density_rms 0.092
_refine_ls_extinction_method none
_refine_ls_goodness_of_fit_ref 1.071
_refine_ls_hydrogen_treatment constr
_refine_ls_matrix_type full
_refine_ls_number_parameters 1262
_refine_ls_number_reflns 14294
_refine_ls_number_restraints 33
_refine_ls_restrained_S_all 1.084
_refine_ls_R_factor_all 0.1433
_refine_ls_R_factor_gt 0.1123
_refine_ls_shift/su_max 0.000
_refine_ls_shift/su_mean 0.000
_refine_ls_structure_factor_coef Fsqd
_refine_ls_weighting_details 'calc w=1/[\s^2^(Fo^2^)+(0.2000P)^2^+0.0000P] where P=(Fo^2^+2Fc^2^)/3'
_refine_ls_weighting_scheme calc
_refine_ls_wR_factor_gt 0.2241
_refine_ls_wR_factor_ref 0.2377
_reflns_number_gt 9643
_reflns_number_total 14294
_reflns_threshold_expression >2sigma(I)
_cod_data_source_file mp400529m_si_003.cif
_cod_data_source_block exp_4163
_cod_original_cell_volume 37372.2(13)
_cod_original_sg_symbol_H-M 'I 41/a'
_cod_database_code 1513098
_olex2_refinement_description
;
1. Fixed Uiso
 At 1.2 times of:
  All C(H) groups, All C(H,H) groups, All N(H,H) groups
2. Restrained distances
 C6-C1 \\sim C1-C2 \\sim C2-C3 \\sim C3-C4 \\sim C4-C5 \\sim C5-C6
 with sigma of 0.01
3. Restrained planarity
 C6, C5, C1, C2, C4, C3
 with sigma of 0.02
4. Uiso/Uaniso restraints and constraints
Uanis(C1) \\sim Ueq, Uanis(C2) \\sim Ueq, Uanis(C3) \\sim Ueq: with sigma of 0.01 and sigma for terminal atoms of 0.02
5.a Ternary CH refined with riding coordinates:
 C36(H36), C39(H39), C38(H38), C30(H30), C31(H31), C40(H40), C33(H33),
 C37(H37), C27(H27), C32(H32), C35(H35), C34(H34), C29(H29), C28(H28)
5.b Secondary CH2 refined with riding coordinates:
 C18(H18a,H18b), C24(H24a,H24b), C44(H44a,H44b), C14(H14a,H14b), C50(H50a,
 H50b), C26(H26a,H26b), C22(H22a,H22b), C52(H52a,H52b), C16(H16a,H16b),
 C20(H20a,H20b), C48(H48a,H48b), C46(H46a,H46b), C54(H54a,H54b), C42(H42a,H42b)
5.c Aromatic/amide H refined with riding coordinates:
 C5(H5), C1(H1), C2(H2), C4(H4), C3(H3)
5.d X=CH2 refined with riding coordinates:
 N1(H1a,H1b), N4(H4a,H4b), N6(H6a,H6b)
;

loop_
_symmetry_equiv_pos_as_xyz
'x, y, z'
'-y+3/4, x+1/4, z+1/4'
'-x, -y+1/2, z'
'y+1/4, -x+1/4, z+1/4'
'x+1/2, y+1/2, z+1/2'
'-y+5/4, x+3/4, z+3/4'
'-x+1/2, -y+1, z+1/2'
'y+3/4, -x+3/4, z+3/4'
'-x, -y, -z'
'y-3/4, -x-1/4, -z-1/4'
'x, y-1/2, -z'
'-y-1/4, x-1/4, -z-1/4'
'-x+1/2, -y+1/2, -z+1/2'
'y-1/4, -x+1/4, -z+1/4'
'x+1/2, y, -z+1/2'
'-y+1/4, x+1/4, -z+1/4'

loop_
_atom_site_label
_atom_site_type_symbol
_atom_site_fract_x
_atom_site_fract_y
_atom_site_fract_z
_atom_site_U_iso_or_equiv
_atom_site_adp_type
_atom_site_occupancy
_atom_site_symmetry_multiplicity
_atom_site_calc_flag
_atom_site_refinement_flags
_atom_site_disorder_assembly
_atom_site_disorder_group
C7 C 0.51569(17) 0.98658(17) 0.1404(2) 0.0444(11) Uani 0.434(4) 1 d PDU A 1
C1 C 0.5791(2) 0.9992(3) 0.1785(2) 0.0500(19) Uani 0.434(4) 1 d PGDU A 1
H1C H 0.5920 0.9928 0.1514 0.060 Uiso 0.434(4) 1 calc PR A 1
C2 C 0.59936(18) 1.0083(3) 0.2172(3) 0.0527(19) Uani 0.434(4) 1 d PGU A 1
H2B H 0.6261 1.0081 0.2166 0.063 Uiso 0.434(4) 1 calc PR A 1
C3 C 0.5805(2) 1.0176(3) 0.2568(3) 0.0552(16) Uani 0.434(4) 1 d PGU A 1
H3B H 0.5943 1.0238 0.2833 0.066 Uiso 0.434(4) 1 calc PR A 1
C4 C 0.5414(2) 1.0178(3) 0.2577(2) 0.0529(15) Uani 0.434(4) 1 d PGU A 1
H4C H 0.5285 1.0241 0.2848 0.064 Uiso 0.434(4) 1 calc PR A 1
C5 C 0.52117(18) 1.0087(3) 0.2190(3) 0.0510(14) Uani 0.434(4) 1 d PGDU A 1
H5A H 0.4945 1.0088 0.2196 0.061 Uiso 0.434(4) 1 calc PR A 1
C6 C 0.5400(2) 0.9994(3) 0.1794(2) 0.0476(14) Uani 0.434(4) 1 d PGDU A 1
O1W O 0.5895(4) 0.9171(4) 0.2100(5) 0.084(3) Uani 0.434(4) 1 d PU A 1
O2W O 0.6186(6) 0.9370(6) 0.3040(7) 0.115(3) Uani 0.434(4) 1 d PU A 1
O3W O 0.5735(5) 0.9553(5) 0.3739(6) 0.109(3) Uani 0.434(4) 1 d PU A 1
O4W O 0.7487(7) 0.4076(6) 0.4111(8) 0.113(4) Uani 0.434(4) 1 d PU A 1
O5W O 0.6141(6) 0.5324(6) 0.6322(7) 0.114(4) Uani 0.434(4) 1 d PU A 1
C7' C 0.51569(17) 0.98658(17) 0.1404(2) 0.0444(11) Uani 0.566(4) 1 d PDU A 2
C1' C 0.5411(2) 1.02393(16) 0.2039(2) 0.0505(14) Uani 0.566(4) 1 d PGDU A 2
H1'A H 0.5416 1.0448 0.1839 0.061 Uiso 0.566(4) 1 calc PR A 2
C2' C 0.5534(2) 1.02801(16) 0.2483(2) 0.0551(15) Uani 0.566(4) 1 d PGU A 2
H2'A H 0.5623 1.0517 0.2586 0.066 Uiso 0.566(4) 1 calc PR A 2
C3' C 0.5527(2) 0.9974(2) 0.27752(18) 0.0555(16) Uani 0.566(4) 1 d PGU A 2
H3'A H 0.5611 1.0002 0.3078 0.067 Uiso 0.566(4) 1 calc PR A 2
C4' C 0.5397(2) 0.96275(18) 0.2624(2) 0.0515(18) Uani 0.566(4) 1 d PGU A 2
H4'A H 0.5392 0.9418 0.2824 0.062 Uiso 0.566(4) 1 calc PR A 2
C5' C 0.5274(2) 0.95866(15) 0.2181(2) 0.0462(17) Uani 0.566(4) 1 d PGDU A 2
H5'A H 0.5185 0.9350 0.2078 0.055 Uiso 0.566(4) 1 calc PR A 2
C6' C 0.5281(2) 0.98925(18) 0.18884(17) 0.0447(13) Uani 0.566(4) 1 d PGDU A 2
O1A O 0.6161(3) 0.9533(3) 0.1921(4) 0.085(3) Uani 0.566(4) 1 d PU A 2
O2A O 0.6295(4) 0.9506(5) 0.2890(5) 0.120(3) Uani 0.566(4) 1 d PU A 2
O3A O 0.5997(4) 0.9316(4) 0.3513(5) 0.116(3) Uani 0.566(4) 1 d PU A 2
O4A O 0.7467(5) 0.4253(4) 0.4075(6) 0.114(4) Uani 0.566(4) 1 d PU A 2
O5A O 0.5973(4) 0.5285(4) 0.6145(5) 0.110(4) Uani 0.566(4) 1 d PU A 2
C8 C 0.52668(15) 0.95643(15) 0.11173(19) 0.0329(13) Uani 1 1 d . . .
C9 C 0.48329(15) 0.97499(15) 0.05944(19) 0.0327(12) Uani 1 1 d . . .
C10 C 0.44017(16) 0.99515(15) 0.0047(2) 0.0357(13) Uani 1 1 d . . .
C11 C 0.44681(17) 1.03150(16) 0.0693(2) 0.0392(14) Uani 1 1 d . . .
C12 C 0.47406(15) 1.00577(16) 0.0855(2) 0.0358(13) Uani 1 1 d . A .
C13 C 0.43702(16) 0.93562(19) 0.2219(2) 0.0432(15) Uani 1 1 d . . .
C14 C 0.40258(18) 0.99112(18) 0.2498(3) 0.0518(17) Uani 1 1 d . . .
H14A H 0.3790 0.9897 0.2676 0.062 Uiso 1 1 calc R . .
H14B H 0.3955 0.9927 0.2175 0.062 Uiso 1 1 calc R . .
C15 C 0.43209(16) 1.05227(18) 0.2316(2) 0.0443(15) Uani 1 1 d . . .
C16 C 0.45530(17) 1.11753(19) 0.2323(2) 0.0473(16) Uani 1 1 d . . .
H16A H 0.4430 1.1178 0.2023 0.057 Uiso 1 1 calc R . .
H16B H 0.4440 1.1380 0.2505 0.057 Uiso 1 1 calc R . .
C17 C 0.51370(17) 1.11884(16) 0.1871(2) 0.0395(14) Uani 1 1 d . . .
C18 C 0.57644(18) 1.13171(18) 0.1560(2) 0.0458(15) Uani 1 1 d . . .
H18A H 0.5628 1.1278 0.1272 0.055 Uiso 1 1 calc R . .
H18B H 0.5865 1.1577 0.1559 0.055 Uiso 1 1 calc R . .
C19 C 0.61083(17) 1.07549(16) 0.1297(2) 0.0371(13) Uani 1 1 d . . .
C20 C 0.66261(17) 1.03621(16) 0.1001(2) 0.0419(14) Uani 1 1 d . . .
H20A H 0.6853 1.0486 0.0877 0.050 Uiso 1 1 calc R . .
H20B H 0.6445 1.0330 0.0750 0.050 Uiso 1 1 calc R . .
C21 C 0.66088(17) 0.96693(16) 0.0972(2) 0.0390(14) Uani 1 1 d . . .
C22 C 0.67886(18) 0.89979(17) 0.0946(2) 0.0451(15) Uani 1 1 d . . .
H22A H 0.6662 0.9004 0.0648 0.054 Uiso 1 1 calc R . .
H22B H 0.7042 0.8889 0.0902 0.054 Uiso 1 1 calc R . .
C23 C 0.62119(17) 0.86588(16) 0.1171(2) 0.0385(14) Uani 1 1 d . . .
C24 C 0.57447(17) 0.82156(18) 0.1475(2) 0.0447(15) Uani 1 1 d . . .
H24A H 0.5785 0.7942 0.1515 0.054 Uiso 1 1 calc R . .
H24B H 0.5633 0.8255 0.1173 0.054 Uiso 1 1 calc R . .
C25 C 0.51545(16) 0.85405(16) 0.1713(2) 0.0389(14) Uani 1 1 d . . .
C26 C 0.45628(16) 0.87025(18) 0.2093(2) 0.0446(15) Uani 1 1 d . . .
H26A H 0.4497 0.8776 0.1780 0.054 Uiso 1 1 calc R . .
H26B H 0.4396 0.8492 0.2180 0.054 Uiso 1 1 calc R . .
C27 C 0.43982(18) 0.89789(19) 0.2861(2) 0.0487(16) Uani 1 1 d . . .
H27 H 0.4206 0.8777 0.2907 0.058 Uiso 1 1 calc R . .
C28 C 0.42390(19) 0.9369(2) 0.2989(2) 0.0540(18) Uani 1 1 d . . .
H28 H 0.3981 0.9349 0.3121 0.065 Uiso 1 1 calc R . .
C29 C 0.42574(19) 1.03782(19) 0.3078(2) 0.0509(16) Uani 1 1 d . . .
H29 H 0.4008 1.0386 0.3233 0.061 Uiso 1 1 calc R . .
C30 C 0.44340(19) 1.07844(19) 0.3024(2) 0.0476(16) Uani 1 1 d . . .
H30 H 0.4266 1.0984 0.3152 0.057 Uiso 1 1 calc R . .
C31 C 0.51857(18) 1.14100(18) 0.2611(2) 0.0458(15) Uani 1 1 d . . .
H31 H 0.5087 1.1657 0.2722 0.055 Uiso 1 1 calc R . .
C32 C 0.55674(18) 1.14579(17) 0.2368(2) 0.0435(15) Uani 1 1 d . . .
H32 H 0.5637 1.1729 0.2334 0.052 Uiso 1 1 calc R . .
C33 C 0.64192(17) 1.11356(17) 0.1819(2) 0.0457(15) Uani 1 1 d . . .
H33 H 0.6514 1.1395 0.1757 0.055 Uiso 1 1 calc R . .
C34 C 0.66945(17) 1.08262(17) 0.1639(2) 0.0467(16) Uani 1 1 d . . .
H34 H 0.6912 1.0939 0.1474 0.056 Uiso 1 1 calc R . .
C35 C 0.70839(17) 0.99306(17) 0.1408(2) 0.0436(15) Uani 1 1 d . . .
H35 H 0.7298 1.0061 0.1256 0.052 Uiso 1 1 calc R . .
C36 C 0.71321(17) 0.95009(16) 0.1400(2) 0.0441(15) Uani 1 1 d . . .
H36 H 0.7382 0.9427 0.1271 0.053 Uiso 1 1 calc R . .
C37 C 0.67459(17) 0.85439(17) 0.1610(2) 0.0421(15) Uani 1 1 d . . .
H37 H 0.6956 0.8382 0.1498 0.051 Uiso 1 1 calc R . .
C38 C 0.64129(16) 0.83057(17) 0.1795(2) 0.0414(14) Uani 1 1 d . . .
H38 H 0.6470 0.8030 0.1783 0.050 Uiso 1 1 calc R . .
C39 C 0.54768(17) 0.82055(17) 0.2274(2) 0.0425(14) Uani 1 1 d . . .
H39 H 0.5504 0.7925 0.2282 0.051 Uiso 1 1 calc R . .
C40 C 0.50956(18) 0.83303(17) 0.2456(2) 0.0448(15) Uani 1 1 d . . .
H40 H 0.4926 0.8110 0.2510 0.054 Uiso 1 1 calc R . .
C41 C 0.4765(2) 0.9241(2) 0.3428(2) 0.0549(18) Uani 1 1 d . . .
C42 C 0.4453(2) 0.9842(2) 0.3587(2) 0.062(2) Uani 1 1 d . . .
H42A H 0.4187 0.9852 0.3688 0.075 Uiso 1 1 calc R . .
H42B H 0.4613 0.9825 0.3861 0.075 Uiso 1 1 calc R . .
C43 C 0.4824(2) 1.0414(2) 0.3481(2) 0.0544(18) Uani 1 1 d . . .
C44 C 0.5023(2) 1.1074(2) 0.3352(2) 0.0552(18) Uani 1 1 d . . .
H44A H 0.5175 1.1025 0.3627 0.066 Uiso 1 1 calc R . .
H44B H 0.4864 1.1296 0.3412 0.066 Uiso 1 1 calc R . .
C45 C 0.56577(19) 1.1102(2) 0.3023(2) 0.0501(17) Uani 1 1 d . . .
C46 C 0.62360(18) 1.1307(2) 0.2621(2) 0.0562(18) Uani 1 1 d . . .
H46A H 0.6294 1.1568 0.2530 0.067 Uiso 1 1 calc R . .
H46B H 0.6348 1.1264 0.2923 0.067 Uiso 1 1 calc R . .
C47 C 0.66542(18) 1.07775(19) 0.2434(3) 0.0499(17) Uani 1 1 d . . .
C48 C 0.71396(18) 1.03910(19) 0.2063(3) 0.0547(18) Uani 1 1 d . . .
H48A H 0.7226 1.0371 0.2381 0.066 Uiso 1 1 calc R . .
H48B H 0.7345 1.0509 0.1886 0.066 Uiso 1 1 calc R . .
C49 C 0.70962(17) 0.96996(19) 0.2149(2) 0.0483(16) Uani 1 1 d . . .
C50 C 0.71733(18) 0.90159(19) 0.2029(2) 0.0526(17) Uani 1 1 d . . .
H50A H 0.7382 0.8907 0.1850 0.063 Uiso 1 1 calc R . .
H50B H 0.7258 0.9032 0.2347 0.063 Uiso 1 1 calc R . .
C51 C 0.66252(18) 0.8703(2) 0.2365(2) 0.0508(17) Uani 1 1 d . . .
C52 C 0.61336(18) 0.82570(19) 0.2592(2) 0.0487(16) Uani 1 1 d . . .
H52A H 0.6237 0.8312 0.2895 0.058 Uiso 1 1 calc R . .
H52B H 0.6140 0.7981 0.2548 0.058 Uiso 1 1 calc R . .
C53 C 0.55710(19) 0.85286(18) 0.2947(2) 0.0489(16) Uani 1 1 d . . .
C54 C 0.4913(2) 0.8588(2) 0.3226(2) 0.0617(19) Uani 1 1 d . . .
H54A H 0.4733 0.8375 0.3235 0.074 Uiso 1 1 calc R . .
H54B H 0.5043 0.8598 0.3522 0.074 Uiso 1 1 calc R . .
N1 N 0.55492(15) 0.93477(14) 0.12372(19) 0.0492(14) Uani 1 1 d . A .
H1A H 0.5622 0.9163 0.1059 0.059 Uiso 1 1 calc R . .
H1B H 0.5665 0.9387 0.1496 0.059 Uiso 1 1 calc R . .
N2 N 0.50959(13) 0.94971(13) 0.07221(16) 0.0372(11) Uani 1 1 d . A .
N3 N 0.46558(13) 0.96990(12) 0.01895(16) 0.0347(11) Uani 1 1 d . A .
H3A H 0.4708 0.9501 0.0022 0.042 Uiso 1 1 calc R . .
N4 N 0.42379(14) 0.99017(13) -0.03534(16) 0.0404(12) Uani 1 1 d . A .
H4A H 0.4297 0.9705 -0.0520 0.048 Uiso 1 1 calc R . .
H4B H 0.4071 1.0065 -0.0451 0.048 Uiso 1 1 calc R . .
N5 N 0.43023(14) 1.02584(13) 0.02895(16) 0.0402(12) Uani 1 1 d . A .
H5 H 0.4133 1.0417 0.0186 0.048 Uiso 1 1 calc R . .
N6 N 0.43764(15) 1.06126(15) 0.09331(18) 0.0520(14) Uani 1 1 d . A .
H6A H 0.4208 1.0772 0.0829 0.062 Uiso 1 1 calc R . .
H6B H 0.4483 1.0652 0.1197 0.062 Uiso 1 1 calc R . .
N7 N 0.49016(14) 1.01177(14) 0.12684(17) 0.0426(12) Uani 1 1 d . . .
N8 N 0.44912(14) 0.90180(15) 0.23898(18) 0.0448(12) Uani 1 1 d . . .
N9 N 0.42363(15) 0.95700(15) 0.25682(18) 0.0481(13) Uani 1 1 d . . .
N10 N 0.42246(15) 1.02534(15) 0.26215(17) 0.0458(13) Uani 1 1 d . . .
N11 N 0.44728(15) 1.08187(15) 0.25418(17) 0.0457(13) Uani 1 1 d . . .
N12 N 0.49457(14) 1.12515(14) 0.22644(17) 0.0436(12) Uani 1 1 d . . .
N13 N 0.54996(14) 1.12803(14) 0.19313(16) 0.0400(12) Uani 1 1 d . . .
N14 N 0.60766(14) 1.10574(13) 0.15788(17) 0.0408(12) Uani 1 1 d . . .
N15 N 0.64603(13) 1.06043(13) 0.13405(16) 0.0368(11) Uani 1 1 d . . .
N16 N 0.67301(13) 0.99936(13) 0.11708(17) 0.0380(11) Uani 1 1 d . . .
N17 N 0.68274(14) 0.93806(14) 0.11135(18) 0.0438(13) Uani 1 1 d . . .
N18 N 0.65768(13) 0.87593(13) 0.12478(17) 0.0396(12) Uani 1 1 d . . .
N19 N 0.61049(13) 0.84039(14) 0.14934(17) 0.0407(12) Uani 1 1 d . . .
N20 N 0.54823(14) 0.83454(14) 0.18153(17) 0.0418(12) Uani 1 1 d . . .
N21 N 0.49512(13) 0.85722(14) 0.21010(17) 0.0412(12) Uani 1 1 d . . .
N22 N 0.47092(16) 0.89312(16) 0.31592(19) 0.0523(14) Uani 1 1 d . . .
N23 N 0.45073(17) 0.95071(17) 0.33184(19) 0.0557(15) Uani 1 1 d . . .
N24 N 0.45407(17) 1.01834(16) 0.33485(18) 0.0533(14) Uani 1 1 d . . .
N25 N 0.47847(16) 1.07555(16) 0.32718(18) 0.0514(14) Uani 1 1 d . . .
N26 N 0.52767(15) 1.11617(16) 0.29825(17) 0.0494(13) Uani 1 1 d . . .
N27 N 0.58277(15) 1.12619(15) 0.26523(18) 0.0472(13) Uani 1 1 d . . .
N28 N 0.64067(15) 1.10548(16) 0.23051(18) 0.0488(13) Uani 1 1 d . . .
N29 N 0.68157(15) 1.06303(15) 0.20472(19) 0.0493(13) Uani 1 1 d . . .
N30 N 0.70699(15) 1.00150(15) 0.18873(19) 0.0502(14) Uani 1 1 d . . .
N31 N 0.71001(15) 0.93950(15) 0.18652(18) 0.0482(13) Uani 1 1 d . . .
N32 N 0.68568(14) 0.87637(15) 0.20054(18) 0.0485(13) Uani 1 1 d . . .
N33 N 0.63685(14) 0.84340(16) 0.22532(18) 0.0472(13) Uani 1 1 d . . .
N34 N 0.57417(14) 0.83859(14) 0.25718(17) 0.0433(12) Uani 1 1 d . . .
N35 N 0.51893(15) 0.85184(16) 0.28717(18) 0.0488(13) Uani 1 1 d . . .
O1 O 0.43688(12) 0.94467(13) 0.18195(16) 0.0498(11) Uani 1 1 d . . .
O2 O 0.42788(12) 1.05064(12) 0.19039(15) 0.0480(11) Uani 1 1 d . . .
O3 O 0.49954(12) 1.10697(11) 0.15158(14) 0.0448(10) Uani 1 1 d . . .
O4 O 0.58582(12) 1.06420(11) 0.10466(14) 0.0447(10) Uani 1 1 d . . .
O5 O 0.63442(12) 0.96419(11) 0.07039(15) 0.0473(11) Uani 1 1 d . . .
O6 O 0.60161(11) 0.87671(11) 0.08596(14) 0.0415(10) Uani 1 1 d . . .
O7 O 0.50703(11) 0.86582(12) 0.13396(15) 0.0449(10) Uani 1 1 d . . .
O8 O 0.50083(15) 0.92730(15) 0.37276(16) 0.0645(13) Uani 1 1 d . . .
O9 O 0.50835(15) 1.03299(15) 0.37363(16) 0.0667(14) Uani 1 1 d . . .
O10 O 0.58155(14) 1.09441(14) 0.33334(16) 0.0603(13) Uani 1 1 d . . .
O11 O 0.67232(14) 1.06819(14) 0.28117(17) 0.0619(13) Uani 1 1 d . . .
O12 O 0.71117(14) 0.96938(14) 0.25608(17) 0.0618(13) Uani 1 1 d . . .
O13 O 0.66538(13) 0.88567(15) 0.27336(16) 0.0633(13) Uani 1 1 d . . .
O14 O 0.57242(14) 0.86491(14) 0.32866(16) 0.0634(13) Uani 1 1 d . . .
Cl2 Cl 0.4887(2) 0.7868(2) 0.5399(2) 0.128(3) Uani 0.472(7) 1 d PU B 1
Cl2A Cl 0.42858(19) 0.8133(2) 0.5883(2) 0.139(3) Uani 0.528(7) 1 d PU B 2
Cl1 Cl 0.66810(15) 0.76732(15) 0.30029(18) 0.1927(19) Uani 1 1 d U . .
O6W O 0.34301(15) 0.85519(16) 0.25147(18) 0.0738(15) Uani 1 1 d U . .
O7W O 0.54856(19) 0.8263(2) 0.5719(2) 0.106(2) Uani 1 1 d U . .
O8W O 0.47403(19) 0.6022(2) 0.5401(2) 0.101(2) Uani 1 1 d U . .
O9W O 0.5450(2) 0.5782(2) 0.5585(2) 0.115(2) Uani 1 1 d U . .
O10W O 0.4661(2) 0.6145(2) 0.4465(2) 0.101(2) Uani 1 1 d U . .
O11W O 0.77590(19) 0.88542(19) 0.1044(3) 0.108(2) Uani 1 1 d U . .
O12W O 0.5344(3) 0.6912(3) 0.4447(4) 0.164(4) Uani 1 1 d U . .
O13W O 0.3236(3) 0.9337(3) 0.2699(3) 0.166(4) Uani 1 1 d U . .
O14W O 0.4560(3) 0.7298(3) 0.4105(4) 0.167(4) Uani 1 1 d U . .
O15W O 0.3949(3) 0.8799(3) 0.5727(3) 0.142(3) Uani 1 1 d U . .
O16W O 0.3363(3) 0.8924(3) 0.6283(3) 0.142(3) Uani 1 1 d U . .
O17W O 0.5792(2) 0.9453(2) 0.5791(3) 0.127(3) Uani 1 1 d U . .
O18W O 0.3559(3) 0.8861(2) 0.4963(3) 0.145(3) Uani 1 1 d U . .
O19W O 0.53214(15) 0.75302(16) 0.30757(18) 0.0741(15) Uani 1 1 d U . .
O20W O 0.6126(4) 0.7077(4) 0.2785(5) 0.222(5) Uani 1 1 d U . .
O21W O 0.5000 0.7500 0.1706(3) 0.099(3) Uani 1 2 d SU . .
O22W O 0.5719(4) 0.7288(3) 0.2037(4) 0.087(3) Uani 0.50 1 d PU . .
O23W O 0.5887(4) 0.7091(4) 0.3565(5) 0.101(4) Uani 0.50 1 d PU . .
O24W O 0.5542(3) 0.5587(3) 0.4694(4) 0.080(3) Uani 0.50 1 d PU . .
O25W O 0.7830(3) 0.9812(4) 0.2857(4) 0.086(3) Uani 0.50 1 d PU . .
O26W O 0.5076(4) 0.9871(3) 0.4584(4) 0.086(3) Uani 0.50 1 d PU . .

loop_
_atom_site_aniso_label
_atom_site_aniso_U_11
_atom_site_aniso_U_22
_atom_site_aniso_U_33
_atom_site_aniso_U_23
_atom_site_aniso_U_13
_atom_site_aniso_U_12
C7 0.0442(19) 0.0435(19) 0.0454(18) -0.0006(17) -0.0036(17) 0.0060(18)
C1 0.050(3) 0.049(3) 0.051(3) -0.001(3) -0.003(3) 0.002(3)
C2 0.051(3) 0.053(3) 0.054(3) -0.002(3) -0.003(2) 0.001(3)
C3 0.056(3) 0.055(3) 0.054(3) -0.005(2) -0.005(2) 0.003(3)
C4 0.055(2) 0.053(3) 0.051(2) -0.003(2) -0.002(2) 0.004(2)
C5 0.052(2) 0.051(3) 0.050(2) -0.003(2) -0.003(2) 0.005(2)
C6 0.049(2) 0.046(2) 0.048(2) -0.001(2) -0.004(2) 0.006(2)
O1W 0.083(4) 0.088(4) 0.082(4) 0.002(4) -0.011(4) 0.008(4)
O2W 0.114(4) 0.114(4) 0.117(4) 0.002(3) -0.005(3) 0.003(3)
O3W 0.106(5) 0.110(5) 0.110(5) 0.011(4) -0.003(4) -0.003(4)
O4W 0.117(5) 0.114(6) 0.109(5) 0.001(4) 0.005(4) 0.002(4)
O5W 0.115(5) 0.111(5) 0.117(5) -0.006(4) 0.005(4) 0.003(4)
C7' 0.0442(19) 0.0435(19) 0.0454(18) -0.0006(17) -0.0036(17) 0.0060(18)
C1' 0.054(2) 0.048(2) 0.050(2) -0.002(2) -0.005(2) 0.005(2)
C2' 0.058(3) 0.054(2) 0.053(2) -0.004(2) -0.005(2) 0.005(2)
C3' 0.058(3) 0.058(3) 0.051(2) -0.002(2) -0.005(2) 0.008(2)
C4' 0.050(3) 0.058(3) 0.047(3) 0.006(3) -0.003(3) 0.005(3)
C5' 0.043(3) 0.050(3) 0.045(3) 0.005(2) -0.001(3) 0.003(3)
C6' 0.045(2) 0.045(2) 0.045(2) 0.0009(19) -0.003(2) 0.005(2)
O1A 0.075(4) 0.098(4) 0.081(4) -0.001(3) -0.007(3) 0.008(3)
O2A 0.115(5) 0.124(5) 0.120(5) -0.003(4) -0.005(4) 0.010(4)
O3A 0.117(4) 0.114(4) 0.116(4) 0.005(3) -0.010(3) -0.003(3)
O4A 0.116(5) 0.118(6) 0.110(5) -0.004(4) 0.005(4) -0.005(4)
O5A 0.111(5) 0.108(5) 0.112(5) -0.008(4) 0.005(4) 0.002(4)
C8 0.029(3) 0.027(3) 0.043(3) 0.005(2) 0.000(3) 0.001(2)
C9 0.033(3) 0.030(3) 0.036(3) 0.005(2) 0.003(2) -0.005(2)
C10 0.035(3) 0.031(3) 0.041(3) 0.010(3) -0.002(3) -0.004(3)
C11 0.040(3) 0.039(3) 0.038(3) 0.005(3) -0.001(3) 0.002(3)
C12 0.032(3) 0.036(3) 0.039(3) 0.004(3) -0.003(3) 0.002(2)
C13 0.028(3) 0.057(4) 0.045(4) -0.001(3) 0.005(3) -0.003(3)
C14 0.041(4) 0.050(4) 0.065(5) 0.002(3) 0.003(3) 0.001(3)
C15 0.031(3) 0.054(4) 0.048(4) -0.009(3) -0.002(3) 0.007(3)
C16 0.042(4) 0.055(4) 0.045(4) -0.004(3) 0.001(3) 0.009(3)
C17 0.047(4) 0.032(3) 0.040(4) -0.003(3) 0.000(3) 0.003(3)
C18 0.053(4) 0.041(3) 0.044(4) -0.001(3) 0.004(3) 0.003(3)
C19 0.042(3) 0.034(3) 0.035(3) 0.003(3) 0.003(3) 0.000(3)
C20 0.044(3) 0.040(3) 0.042(4) 0.002(3) 0.009(3) 0.002(3)
C21 0.040(3) 0.037(3) 0.040(3) -0.003(3) 0.002(3) -0.001(3)
C22 0.047(4) 0.039(3) 0.050(4) 0.000(3) -0.001(3) 0.006(3)
C23 0.039(3) 0.029(3) 0.047(4) -0.012(3) -0.005(3) 0.012(3)
C24 0.039(3) 0.044(4) 0.051(4) -0.008(3) -0.004(3) 0.002(3)
C25 0.032(3) 0.033(3) 0.052(4) -0.001(3) -0.001(3) -0.007(2)
C26 0.029(3) 0.049(4) 0.056(4) -0.003(3) 0.002(3) 0.001(3)
C27 0.042(4) 0.052(4) 0.052(4) 0.006(3) 0.014(3) -0.002(3)
C28 0.047(4) 0.060(4) 0.055(4) 0.003(3) 0.021(3) 0.001(3)
C29 0.050(4) 0.058(4) 0.045(4) -0.003(3) 0.011(3) 0.005(3)
C30 0.052(4) 0.055(4) 0.036(3) -0.002(3) 0.005(3) 0.009(3)
C31 0.050(4) 0.047(4) 0.041(4) -0.012(3) -0.002(3) 0.002(3)
C32 0.050(4) 0.036(3) 0.045(4) -0.011(3) 0.003(3) 0.003(3)
C33 0.042(4) 0.037(3) 0.058(4) -0.008(3) 0.004(3) -0.004(3)
C34 0.038(3) 0.042(4) 0.060(4) -0.008(3) 0.004(3) -0.003(3)
C35 0.035(3) 0.041(3) 0.055(4) -0.004(3) 0.000(3) -0.001(3)
C36 0.039(3) 0.036(3) 0.057(4) -0.004(3) -0.001(3) 0.007(3)
C37 0.038(3) 0.039(3) 0.050(4) 0.002(3) -0.006(3) 0.014(3)
C38 0.035(3) 0.040(3) 0.050(4) 0.005(3) -0.006(3) 0.005(3)
C39 0.045(4) 0.035(3) 0.047(4) 0.001(3) -0.005(3) -0.001(3)
C40 0.051(4) 0.040(3) 0.043(4) 0.005(3) 0.000(3) 0.000(3)
C41 0.062(5) 0.065(5) 0.038(4) 0.012(3) 0.015(4) 0.003(4)
C42 0.085(6) 0.057(4) 0.044(4) 0.005(3) 0.008(4) 0.006(4)
C43 0.067(5) 0.061(5) 0.035(4) -0.004(3) 0.005(3) 0.021(4)
C44 0.062(4) 0.067(5) 0.036(4) -0.015(3) 0.004(3) 0.002(4)
C45 0.049(4) 0.056(4) 0.045(4) -0.016(3) -0.004(3) 0.002(3)
C46 0.046(4) 0.062(4) 0.061(5) -0.024(4) -0.005(3) -0.004(3)
C47 0.041(4) 0.050(4) 0.059(5) -0.013(3) -0.011(3) -0.008(3)
C48 0.041(4) 0.053(4) 0.070(5) -0.014(4) -0.017(3) 0.002(3)
C49 0.034(3) 0.053(4) 0.058(5) 0.000(3) -0.009(3) 0.000(3)
C50 0.044(4) 0.053(4) 0.061(4) 0.009(3) -0.016(3) 0.004(3)
C51 0.042(4) 0.063(4) 0.048(4) 0.012(3) -0.010(3) 0.015(3)
C52 0.047(4) 0.056(4) 0.043(4) 0.007(3) -0.007(3) 0.012(3)
C53 0.057(4) 0.044(4) 0.046(4) 0.010(3) -0.007(3) 0.010(3)
C54 0.070(5) 0.061(5) 0.054(4) 0.003(4) 0.008(4) 0.010(4)
N1 0.056(3) 0.039(3) 0.052(3) -0.009(2) -0.015(3) 0.017(3)
N2 0.037(3) 0.032(3) 0.042(3) 0.002(2) -0.003(2) -0.002(2)
N3 0.042(3) 0.026(2) 0.037(3) 0.000(2) -0.004(2) -0.004(2)
N4 0.051(3) 0.033(3) 0.037(3) 0.001(2) -0.011(2) 0.000(2)
N5 0.043(3) 0.036(3) 0.041(3) 0.006(2) -0.004(2) 0.006(2)
N6 0.057(3) 0.055(3) 0.044(3) -0.007(3) -0.012(3) 0.028(3)
N7 0.044(3) 0.044(3) 0.040(3) -0.005(2) -0.009(2) 0.012(2)
N8 0.038(3) 0.050(3) 0.047(3) 0.003(3) 0.002(2) 0.008(2)
N9 0.047(3) 0.052(3) 0.045(3) 0.003(3) 0.005(3) 0.006(3)
N10 0.045(3) 0.050(3) 0.042(3) -0.002(3) 0.003(2) 0.002(2)
N11 0.047(3) 0.051(3) 0.040(3) 0.000(2) 0.003(2) 0.000(2)
N12 0.043(3) 0.048(3) 0.040(3) -0.010(2) -0.005(2) 0.006(2)
N13 0.042(3) 0.041(3) 0.037(3) -0.005(2) 0.001(2) -0.001(2)
N14 0.040(3) 0.036(3) 0.047(3) -0.006(2) -0.001(2) 0.003(2)
N15 0.039(3) 0.032(3) 0.040(3) -0.004(2) 0.000(2) -0.002(2)
N16 0.037(3) 0.034(3) 0.044(3) 0.002(2) -0.003(2) 0.001(2)
N17 0.041(3) 0.037(3) 0.054(3) -0.003(2) -0.017(2) 0.008(2)
N18 0.037(3) 0.035(3) 0.047(3) 0.004(2) -0.002(2) 0.010(2)
N19 0.039(3) 0.040(3) 0.043(3) 0.004(2) -0.007(2) 0.003(2)
N20 0.043(3) 0.043(3) 0.040(3) 0.001(2) -0.004(2) 0.007(2)
N21 0.035(3) 0.042(3) 0.047(3) 0.003(2) 0.000(2) -0.001(2)
N22 0.055(3) 0.055(3) 0.046(3) 0.000(3) 0.004(3) 0.010(3)
N23 0.061(4) 0.062(4) 0.044(3) 0.000(3) 0.007(3) 0.012(3)
N24 0.065(4) 0.056(3) 0.039(3) 0.003(3) 0.000(3) 0.007(3)
N25 0.056(3) 0.058(4) 0.040(3) -0.005(3) 0.000(3) 0.001(3)
N26 0.056(3) 0.057(3) 0.035(3) -0.006(3) -0.004(3) 0.008(3)
N27 0.047(3) 0.052(3) 0.043(3) -0.013(3) -0.003(3) 0.003(3)
N28 0.042(3) 0.057(3) 0.048(3) -0.015(3) -0.004(2) -0.001(3)
N29 0.047(3) 0.048(3) 0.053(3) -0.011(3) -0.005(3) -0.002(3)
N30 0.043(3) 0.049(3) 0.058(4) -0.011(3) -0.011(3) 0.001(2)
N31 0.045(3) 0.050(3) 0.050(3) 0.000(3) -0.012(3) 0.006(2)
N32 0.038(3) 0.056(3) 0.051(3) 0.004(3) -0.013(3) 0.001(2)
N33 0.034(3) 0.061(3) 0.047(3) 0.004(3) -0.009(2) -0.003(3)
N34 0.044(3) 0.043(3) 0.043(3) 0.004(2) -0.002(2) 0.003(2)
N35 0.048(3) 0.058(3) 0.040(3) 0.001(3) 0.002(2) 0.007(3)
O1 0.039(2) 0.057(3) 0.052(3) 0.000(2) -0.004(2) 0.002(2)
O2 0.043(2) 0.058(3) 0.042(3) -0.004(2) -0.001(2) 0.000(2)
O3 0.052(3) 0.044(2) 0.039(2) -0.0047(19) -0.003(2) 0.001(2)
O4 0.051(3) 0.043(2) 0.041(2) -0.0016(19) -0.006(2) 0.003(2)
O5 0.049(3) 0.039(2) 0.054(3) 0.000(2) -0.013(2) 0.0046(19)
O6 0.047(2) 0.034(2) 0.043(2) -0.0055(18) -0.011(2) 0.0109(18)
O7 0.035(2) 0.051(3) 0.048(3) 0.002(2) -0.0023(19) 0.0009(19)
O8 0.078(4) 0.073(3) 0.043(3) 0.005(2) -0.003(3) 0.007(3)
O9 0.078(4) 0.079(4) 0.043(3) -0.006(3) -0.012(3) 0.015(3)
O10 0.060(3) 0.073(3) 0.048(3) -0.005(2) -0.011(2) 0.009(3)
O11 0.061(3) 0.070(3) 0.054(3) -0.014(3) -0.016(3) 0.001(3)
O12 0.064(3) 0.073(3) 0.048(3) -0.005(2) -0.016(2) -0.002(3)
O13 0.055(3) 0.090(4) 0.045(3) 0.001(3) -0.021(2) 0.000(3)
O14 0.072(3) 0.072(3) 0.046(3) -0.003(2) -0.018(3) 0.013(3)
Cl2 0.138(4) 0.119(4) 0.126(4) -0.003(3) 0.011(3) 0.011(3)
Cl2A 0.122(4) 0.154(4) 0.141(4) -0.017(3) -0.004(3) -0.005(3)
Cl1 0.190(4) 0.194(4) 0.194(4) 0.009(3) 0.000(3) 0.018(3)
O6W 0.067(3) 0.093(4) 0.062(3) 0.019(3) 0.002(3) -0.018(3)
O7W 0.090(4) 0.111(5) 0.116(5) 0.014(4) 0.039(4) 0.008(4)
O8W 0.094(4) 0.112(5) 0.097(4) -0.009(4) -0.012(4) 0.009(4)
O9W 0.109(5) 0.142(6) 0.094(4) 0.006(4) -0.004(4) 0.033(4)
O10W 0.115(5) 0.111(5) 0.076(4) -0.005(4) 0.011(4) 0.035(4)
O11W 0.096(4) 0.095(4) 0.134(5) -0.048(4) -0.025(4) 0.041(4)
O12W 0.154(7) 0.167(7) 0.172(7) 0.062(6) 0.016(6) 0.038(6)
O13W 0.188(7) 0.158(7) 0.152(7) -0.001(6) 0.021(6) -0.028(6)
O14W 0.146(7) 0.194(8) 0.162(7) 0.012(6) 0.006(6) -0.030(6)
O15W 0.144(6) 0.133(6) 0.150(6) -0.012(5) -0.019(5) -0.010(5)
O16W 0.143(6) 0.156(6) 0.126(6) -0.020(5) -0.050(5) -0.019(5)
O17W 0.139(6) 0.113(5) 0.128(6) -0.038(4) 0.017(5) 0.026(4)
O18W 0.158(6) 0.121(6) 0.157(6) 0.010(5) -0.021(5) -0.027(5)
O19W 0.075(3) 0.083(4) 0.065(3) 0.025(3) 0.023(3) 0.013(3)
O20W 0.223(9) 0.228(9) 0.215(9) 0.009(7) -0.047(7) -0.001(8)
O21W 0.095(4) 0.114(5) 0.087(4) 0.000 0.000 -0.037(4)
O22W 0.114(5) 0.069(5) 0.078(5) -0.018(4) -0.015(4) 0.031(4)
O23W 0.099(6) 0.106(6) 0.099(6) -0.012(4) -0.011(4) -0.010(4)
O24W 0.084(5) 0.081(5) 0.074(5) -0.014(4) 0.003(4) -0.003(4)
O25W 0.081(5) 0.097(5) 0.080(5) 0.002(4) -0.018(4) -0.005(4)
O26W 0.096(5) 0.088(5) 0.074(5) 0.000(4) -0.009(4) -0.004(4)

loop_
_atom_type_symbol
_atom_type_description
_atom_type_scat_dispersion_real
_atom_type_scat_dispersion_imag
_atom_type_scat_source
C C 0.0181 0.0091 'International Tables Vol C Tables 4.2.6.8 and 6.1.1.4'
H H 0.0000 0.0000 'International Tables Vol C Tables 4.2.6.8 and 6.1.1.4'
N N 0.0311 0.0180 'International Tables Vol C Tables 4.2.6.8 and 6.1.1.4'
O O 0.0492 0.0322 'International Tables Vol C Tables 4.2.6.8 and 6.1.1.4'
Cl Cl 0.3639 0.7018 'International Tables Vol C Tables 4.2.6.8 and 6.1.1.4'

loop_
_geom_angle_atom_site_label_1
_geom_angle_atom_site_label_2
_geom_angle_atom_site_label_3
_geom_angle
N7 C7 C8 120.8(5)
N7 C7 C6 114.6(6)
C8 C7 C6 121.6(6)
C2 C1 C6 120.0
C2 C1 H1C 120.0
C6 C1 H1C 120.0
C1 C2 C3 120.0
C1 C2 H2B 120.0
C3 C2 H2B 120.0
C4 C3 C2 120.0
C4 C3 H3B 120.0
C2 C3 H3B 120.0
C3 C4 C5 120.0
C3 C4 H4C 120.0
C5 C4 H4C 120.0
C6 C5 C4 120.0
C6 C5 H5A 120.0
C4 C5 H5A 120.0
C5 C6 C1 120.0
C5 C6 C7 116.0(5)
C1 C6 C7 123.8(5)
C2' C1' C6' 120.0
C2' C1' H1'A 120.0
C6' C1' H1'A 120.0
C1' C2' C3' 120.0
C1' C2' H2'A 120.0
C3' C2' H2'A 120.0
C4' C3' C2' 120.0
C4' C3' H3'A 120.0
C2' C3' H3'A 120.0
C3' C4' C5' 120.0
C3' C4' H4'A 120.0
C5' C4' H4'A 120.0
C6' C5' C4' 120.0
C6' C5' H5'A 120.0
C4' C5' H5'A 120.0
C5' C6' C1' 120.0
N1 C8 N2 118.6(5)
N1 C8 C7 119.4(5)
N2 C8 C7 122.0(5)
N2 C9 N3 118.5(5)
N2 C9 C12 122.4(5)
N3 C9 C12 119.1(5)
N4 C10 N3 119.0(5)
N4 C10 N5 117.7(5)
N3 C10 N5 123.3(5)
N6 C11 N5 119.3(5)
N6 C11 C12 120.5(5)
N5 C11 C12 120.2(5)
N7 C12 C9 121.7(5)
N7 C12 C11 119.2(5)
C9 C12 C11 119.1(5)
O1 C13 N9 125.6(6)
O1 C13 N8 126.0(6)
N9 C13 N8 108.4(5)
N9 C14 N10 114.6(5)
N9 C14 H14A 108.6
N10 C14 H14A 108.6
N9 C14 H14B 108.6
N10 C14 H14B 108.6
H14A C14 H14B 107.6
O2 C15 N11 124.9(6)
O2 C15 N10 126.5(6)
N11 C15 N10 108.7(6)
N12 C16 N11 114.2(5)
N12 C16 H16A 108.7
N11 C16 H16A 108.7
N12 C16 H16B 108.7
N11 C16 H16B 108.7
H16A C16 H16B 107.6
O3 C17 N13 126.0(6)
O3 C17 N12 125.2(6)
N13 C17 N12 108.9(5)
N14 C18 N13 114.3(5)
N14 C18 H18A 108.7
N13 C18 H18A 108.7
N14 C18 H18B 108.7
N13 C18 H18B 108.7
H18A C18 H18B 107.6
O4 C19 N14 124.6(5)
O4 C19 N15 126.4(5)
N14 C19 N15 109.0(5)
N15 C20 N16 113.6(5)
N15 C20 H20A 108.8
N16 C20 H20A 108.8
N15 C20 H20B 108.8
N16 C20 H20B 108.8
H20A C20 H20B 107.7
O5 C21 N17 125.2(5)
O5 C21 N16 125.8(5)
N17 C21 N16 109.0(5)
N18 C22 N17 112.9(5)
N18 C22 H22A 109.0
N17 C22 H22A 109.0
N18 C22 H22B 109.0
N17 C22 H22B 109.0
H22A C22 H22B 107.8
O6 C23 N18 125.9(6)
O6 C23 N19 125.3(6)
N18 C23 N19 108.8(5)
N19 C24 N20 113.4(5)
N19 C24 H24A 108.9
N20 C24 H24A 108.9
N19 C24 H24B 108.9
N20 C24 H24B 108.9
H24A C24 H24B 107.7
O7 C25 N21 127.3(6)
O7 C25 N20 125.2(6)
N21 C25 N20 107.6(5)
N8 C26 N21 113.8(5)
N8 C26 H26A 108.8
N21 C26 H26A 108.8
N8 C26 H26B 108.8
N21 C26 H26B 108.8
H26A C26 H26B 107.7
N22 C27 N8 115.7(5)
N22 C27 C28 103.8(6)
N8 C27 C28 103.6(5)
N22 C27 H27 111.1
N8 C27 H27 111.1
C28 C27 H27 111.1
N9 C28 N23 114.7(6)
N9 C28 C27 103.6(5)
N23 C28 C27 103.2(6)
N9 C28 H28 111.6
N23 C28 H28 111.6
C27 C28 H28 111.6
N10 C29 N24 115.3(5)
N10 C29 C30 102.8(5)
N24 C29 C30 102.3(5)
N10 C29 H29 111.9
N24 C29 H29 111.9
C30 C29 H29 111.9
N11 C30 N25 115.1(5)
N11 C30 C29 102.4(5)
N25 C30 C29 103.1(5)
N11 C30 H30 111.8
N25 C30 H30 111.8
C29 C30 H30 111.8
N26 C31 N12 115.6(5)
N26 C31 C32 102.9(5)
N12 C31 C32 103.4(5)
N26 C31 H31 111.4
N12 C31 H31 111.4
C32 C31 H31 111.4
N27 C32 N13 114.6(5)
N27 C32 C31 104.0(5)
N13 C32 C31 102.7(5)
N27 C32 H32 111.7
N13 C32 H32 111.7
C31 C32 H32 111.7
N14 C33 N28 114.9(5)
N14 C33 C34 103.0(5)
N28 C33 C34 102.5(5)
N14 C33 H33 111.9
N28 C33 H33 111.9
C34 C33 H33 111.9
N15 C34 N29 114.5(5)
N15 C34 C33 103.4(5)
N29 C34 C33 103.7(5)
N15 C34 H34 111.6
N29 C34 H34 111.6
C33 C34 H34 111.6
N30 C35 N16 114.2(5)
N30 C35 C36 103.0(5)
N16 C35 C36 103.9(5)
N30 C35 H35 111.7
N16 C35 H35 111.7
C36 C35 H35 111.7
N31 C36 N17 115.3(5)
N31 C36 C35 103.7(5)
N17 C36 C35 102.8(5)
N31 C36 H36 111.5
N17 C36 H36 111.5
C35 C36 H36 111.5
N18 C37 N32 114.9(5)
N18 C37 C38 103.4(5)
N32 C37 C38 102.4(5)
N18 C37 H37 111.8
N32 C37 H37 111.8
C38 C37 H37 111.8
N33 C38 N19 114.8(5)
N33 C38 C37 104.0(5)
N19 C38 C37 103.1(5)
N33 C38 H38 111.5
N19 C38 H38 111.5
C37 C38 H38 111.5
N34 C39 N20 114.4(5)
N34 C39 C40 103.6(5)
N20 C39 C40 104.1(5)
N34 C39 H39 111.4
N20 C39 H39 111.4
C40 C39 H39 111.4
N35 C40 N21 115.1(5)
N35 C40 C39 103.4(5)
N21 C40 C39 103.4(5)
N35 C40 H40 111.5
N21 C40 H40 111.5
C39 C40 H40 111.5
O8 C41 N23 125.2(7)
O8 C41 N22 125.9(7)
N23 C41 N22 108.9(6)
N24 C42 N23 113.3(6)
N24 C42 H42A 108.9
N23 C42 H42A 108.9
N24 C42 H42B 108.9
N23 C42 H42B 108.9
H42A C42 H42B 107.7
O9 C43 N24 126.1(7)
O9 C43 N25 124.7(7)
N24 C43 N25 109.2(6)
N25 C44 N26 114.5(5)
N25 C44 H44A 108.6
N26 C44 H44A 108.6
N25 C44 H44B 108.6
N26 C44 H44B 108.6
H44A C44 H44B 107.6
O10 C45 N27 126.3(6)
O10 C45 N26 126.3(7)
N27 C45 N26 107.4(6)
N28 C46 N27 113.3(5)
N28 C46 H46A 108.9
N27 C46 H46A 108.9
N28 C46 H46B 108.9
N27 C46 H46B 108.9
H46A C46 H46B 107.7
O11 C47 N28 126.5(7)
O11 C47 N29 125.6(7)
N28 C47 N29 107.9(6)
N29 C48 N30 113.4(5)
N29 C48 H48A 108.9
N30 C48 H48A 108.9
N29 C48 H48B 108.9
N30 C48 H48B 108.9
H48A C48 H48B 107.7
O12 C49 N30 125.6(7)
O12 C49 N31 126.7(7)
N30 C49 N31 107.7(6)
N32 C50 N31 114.9(5)
N32 C50 H50A 108.5
N31 C50 H50A 108.5
N32 C50 H50B 108.5
N31 C50 H50B 108.5
H50A C50 H50B 107.5
O13 C51 N32 125.2(7)
O13 C51 N33 125.8(7)
N32 C51 N33 108.9(6)
N33 C52 N34 112.6(5)
N33 C52 H52A 109.1
N34 C52 H52A 109.1
N33 C52 H52B 109.1
N34 C52 H52B 109.1
H52A C52 H52B 107.8
O14 C53 N34 127.0(6)
O14 C53 N35 125.7(6)
N34 C53 N35 107.2(6)
N22 C54 N35 112.7(6)
N22 C54 H54A 109.1
N35 C54 H54A 109.1
N22 C54 H54B 109.1
N35 C54 H54B 109.1
H54A C54 H54B 107.8
C8 N1 H1A 120.0
C8 N1 H1B 120.0
H1A N1 H1B 120.0
C8 N2 C9 116.1(5)
C10 N3 C9 119.9(5)
C10 N3 H3A 120.1
C9 N3 H3A 120.1
C10 N4 H4A 120.0
C10 N4 H4B 120.0
H4A N4 H4B 120.0
C11 N5 C10 118.5(5)
C11 N5 H5 120.8
C10 N5 H5 120.8
C11 N6 H6A 120.0
C11 N6 H6B 120.0
H6A N6 H6B 120.0
C7 N7 C12 116.6(5)
C13 N8 C27 111.7(5)
C13 N8 C26 120.6(5)
C27 N8 C26 123.6(5)
C13 N9 C28 112.1(5)
C13 N9 C14 122.6(6)
C28 N9 C14 123.2(5)
C15 N10 C29 112.9(5)
C15 N10 C14 123.0(5)
C29 N10 C14 122.6(5)
C15 N11 C30 112.5(5)
C15 N11 C16 122.4(5)
C30 N11 C16 122.4(5)
C17 N12 C16 123.8(5)
C17 N12 C31 112.0(5)
C16 N12 C31 124.2(5)
C17 N13 C18 122.9(5)
C17 N13 C32 112.5(5)
C18 N13 C32 121.6(5)
C19 N14 C33 112.6(5)
C19 N14 C18 122.9(5)
C33 N14 C18 123.1(5)
C19 N15 C34 111.8(5)
C19 N15 C20 122.7(5)
C34 N15 C20 120.8(5)
C21 N16 C20 122.2(5)
C21 N16 C35 110.5(5)
C20 N16 C35 121.7(5)
C21 N17 C36 112.9(5)
C21 N17 C22 123.3(5)
C36 N17 C22 123.3(5)
C23 N18 C22 123.2(5)
C23 N18 C37 112.3(5)
C22 N18 C37 123.5(5)
C23 N19 C24 121.8(5)
C23 N19 C38 112.1(5)
C24 N19 C38 125.3(5)
C25 N20 C39 111.5(5)
C25 N20 C24 123.2(5)
C39 N20 C24 123.4(5)
C25 N21 C40 111.9(5)
C25 N21 C26 121.0(5)
C40 N21 C26 122.4(5)
C41 N22 C27 112.0(6)
C41 N22 C54 122.0(6)
C27 N22 C54 125.4(6)
C41 N23 C42 122.3(6)
C41 N23 C28 111.6(6)
C42 N23 C28 124.1(6)
C43 N24 C42 122.0(6)
C43 N24 C29 112.6(6)
C42 N24 C29 121.2(6)
C43 N25 C44 124.4(6)
C43 N25 C30 112.3(6)
C44 N25 C30 122.4(6)
C45 N26 C31 112.4(6)
C45 N26 C44 120.9(6)
C31 N26 C44 124.4(6)
C45 N27 C32 112.7(5)
C45 N27 C46 122.1(6)
C32 N27 C46 123.5(6)
C47 N28 C46 122.6(6)
C47 N28 C33 113.1(5)
C46 N28 C33 122.1(6)
C47 N29 C48 122.1(6)
C47 N29 C34 112.5(5)
C48 N29 C34 123.2(6)
C49 N30 C35 112.4(5)
C49 N30 C48 122.7(6)
C35 N30 C48 122.3(6)
C49 N31 C36 112.4(5)
C49 N31 C50 122.1(6)
C36 N31 C50 123.3(5)
C51 N32 C50 122.2(6)
C51 N32 C37 112.2(5)
C50 N32 C37 125.6(6)
C51 N33 C38 112.2(5)
C51 N33 C52 121.5(6)
C38 N33 C52 125.3(5)
C53 N34 C39 111.9(5)
C53 N34 C52 120.4(5)
C39 N34 C52 120.4(5)
C53 N35 C40 112.3(5)
C53 N35 C54 122.9(6)
C40 N35 C54 122.5(6)

loop_
_geom_bond_atom_site_label_1
_geom_bond_atom_site_label_2
_geom_bond_distance
C7 N7 1.336(7)
C7 C8 1.421(8)
C7 C6 1.512(8)
C1 C2 1.3900
C1 C6 1.3900
C1 H1C 0.9500
C2 C3 1.3900
C2 H2B 0.9500
C3 C4 1.3900
C3 H3B 0.9500
C4 C5 1.3900
C4 H4C 0.9500
C5 C6 1.3900
C5 H5A 0.9500
C1' C2' 1.3900
C1' C6' 1.3900
C1' H1'A 0.9500
C2' C3' 1.3900
C2' H2'A 0.9500
C3' C4' 1.3900
C3' H3'A 0.9500
C4' C5' 1.3900
C4' H4'A 0.9500
C5' C6' 1.3900
C5' H5'A 0.9500
C8 N1 1.314(7)
C8 N2 1.339(7)
C9 N2 1.351(7)
C9 N3 1.365(7)
C9 C12 1.379(8)
C10 N4 1.332(7)
C10 N3 1.341(7)
C10 N5 1.352(7)
C11 N6 1.315(8)
C11 N5 1.347(7)
C11 C12 1.416(8)
C12 N7 1.366(7)
C13 O1 1.223(7)
C13 N9 1.369(8)
C13 N8 1.374(8)
C14 N9 1.440(8)
C14 N10 1.454(8)
C14 H14A 0.9900
C14 H14B 0.9900
C15 O2 1.231(7)
C15 N11 1.358(8)
C15 N10 1.359(8)
C16 N12 1.432(8)
C16 N11 1.452(8)
C16 H16A 0.9900
C16 H16B 0.9900
C17 O3 1.238(7)
C17 N13 1.342(8)
C17 N12 1.367(8)
C18 N14 1.445(8)
C18 N13 1.451(8)
C18 H18A 0.9900
C18 H18B 0.9900
C19 O4 1.225(7)
C19 N14 1.365(7)
C19 N15 1.367(7)
C20 N15 1.448(7)
C20 N16 1.450(7)
C20 H20A 0.9900
C20 H20B 0.9900
C21 O5 1.233(7)
C21 N17 1.354(8)
C21 N16 1.365(7)
C22 N18 1.442(8)
C22 N17 1.454(8)
C22 H22A 0.9900
C22 H22B 0.9900
C23 O6 1.217(7)
C23 N18 1.364(7)
C23 N19 1.369(8)
C24 N19 1.446(8)
C24 N20 1.447(8)
C24 H24A 0.9900
C24 H24B 0.9900
C25 O7 1.217(7)
C25 N21 1.362(8)
C25 N20 1.390(8)
C26 N8 1.447(8)
C26 N21 1.456(7)
C26 H26A 0.9900
C26 H26B 0.9900
C27 N22 1.424(9)
C27 N8 1.439(8)
C27 C28 1.545(9)
C27 H27 1.0000
C28 N9 1.437(8)
C28 N23 1.449(9)
C28 H28 1.0000
C29 N10 1.425(8)
C29 N24 1.461(9)
C29 C30 1.582(9)
C29 H29 1.0000
C30 N11 1.439(8)
C30 N25 1.449(8)
C30 H30 1.0000
C31 N26 1.446(8)
C31 N12 1.448(8)
C31 C32 1.545(9)
C31 H31 1.0000
C32 N27 1.431(8)
C32 N13 1.459(7)
C32 H32 1.0000
C33 N14 1.438(8)
C33 N28 1.466(8)
C33 C34 1.566(8)
C33 H33 1.0000
C34 N15 1.446(8)
C34 N29 1.460(8)
C34 H34 1.0000
C35 N30 1.449(8)
C35 N16 1.458(7)
C35 C36 1.537(8)
C35 H35 1.0000
C36 N31 1.432(8)
C36 N17 1.440(8)
C36 H36 1.0000
C37 N18 1.448(7)
C37 N32 1.461(8)
C37 C38 1.555(9)
C37 H37 1.0000
C38 N33 1.439(8)
C38 N19 1.454(7)
C38 H38 1.0000
C39 N34 1.441(8)
C39 N20 1.444(8)
C39 C40 1.525(9)
C39 H39 1.0000
C40 N35 1.439(8)
C40 N21 1.451(8)
C40 H40 1.0000
C41 O8 1.244(9)
C41 N23 1.356(9)
C41 N22 1.372(9)
C42 N24 1.440(9)
C42 N23 1.444(9)
C42 H42A 0.9900
C42 H42B 0.9900
C43 O9 1.228(8)
C43 N24 1.356(9)
C43 N25 1.371(9)
C44 N25 1.434(9)
C44 N26 1.449(8)
C44 H44A 0.9900
C44 H44B 0.9900
C45 O10 1.214(8)
C45 N27 1.375(9)
C45 N26 1.376(8)
C46 N28 1.429(8)
C46 N27 1.463(8)
C46 H46A 0.9900
C46 H46B 0.9900
C47 O11 1.193(8)
C47 N28 1.375(9)
C47 N29 1.383(9)
C48 N29 1.432(8)
C48 N30 1.456(8)
C48 H48A 0.9900
C48 H48B 0.9900
C49 O12 1.221(8)
C49 N30 1.365(9)
C49 N31 1.369(8)
C50 N32 1.440(8)
C50 N31 1.455(8)
C50 H50A 0.9900
C50 H50B 0.9900
C51 O13 1.222(8)
C51 N32 1.363(9)
C51 N33 1.364(9)
C52 N33 1.448(8)
C52 N34 1.468(8)
C52 H52A 0.9900
C52 H52B 0.9900
C53 O14 1.219(8)
C53 N34 1.364(8)
C53 N35 1.376(8)
C54 N22 1.434(9)
C54 N35 1.457(9)
C54 H54A 0.9900
C54 H54B 0.9900
N1 H1A 0.8800
N1 H1B 0.8800
N3 H3A 0.8800
N4 H4A 0.8800
N4 H4B 0.8800
N5 H5 0.8800
N6 H6A 0.8800
N6 H6B 0.8800

loop_
_geom_hbond_atom_site_label_D
_geom_hbond_atom_site_label_H
_geom_hbond_atom_site_label_A
_geom_hbond_distance_DH
_geom_hbond_distance_HA
_geom_hbond_distance_DA
_geom_hbond_angle_DHA
_geom_hbond_site_symmetry_A
N6 H6B O3 0.88 2.53 3.233(7) 137.2 .
N6 H6B O2 0.88 2.27 2.917(7) 130.0 .
N1 H1A O6 0.88 2.07 2.874(6) 151.2 .
N4 H4A O4 0.88 2.06 2.838(6) 146.6 9_675
N4 H4B O5 0.88 1.95 2.826(6) 170.9 9_675

loop_
_platon_squeeze_void_nr
_platon_squeeze_void_average_x
_platon_squeeze_void_average_y
_platon_squeeze_void_average_z
_platon_squeeze_void_volume
_platon_squeeze_void_count_electrons
_platon_squeeze_void_content
1 0.250 0.000 0.906 966 308 ' '
2 0.250 0.500 0.090 968 292 ' '
3 0.066 0.134 0.997 6 0 ' '
4 0.066 0.634 0.003 6 0 ' '
5 0.116 0.316 0.253 6 0 ' '
6 0.116 0.816 0.747 6 0 ' '
7 0.384 0.184 0.247 6 1 ' '
8 0.384 0.684 0.753 6 0 ' '
9 0.434 0.366 0.503 6 0 ' '
10 0.434 0.866 0.497 6 0 ' '
11 0.750 0.000 0.590 968 292 ' '
12 0.750 0.500 0.406 966 308 ' '
13 0.566 0.134 0.503 6 0 ' '
14 0.566 0.634 0.497 6 0 ' '
15 0.616 0.316 0.247 6 0 ' '
16 0.616 0.816 0.753 6 0 ' '
17 0.884 0.184 0.253 6 0 ' '
18 0.884 0.684 0.747 6 1 ' '
19 0.934 0.366 0.997 6 0 ' '
20 0.934 0.866 0.003 6 0 ' '
